data_7030102
loop_
_publ_author_name
'Chen, Hui-Qing'
'Zhang, Kun'
'Jin, Chao'
'Huang, Wei'

_publ_section_title
;
 Zinc halide template effects on the construction of [1 + 1] flexible
 Schiff-base macrocyclic complexes having pendant-armed dialdehyde
 components.
;
_journal_issue 22
_journal_name_full 'Dalton transactions (Cambridge, England : 2003)'
_journal_page_first 8486
_journal_page_last 8492
_journal_paper_doi 10.1039/c4dt00605d
_journal_volume 43
_journal_year 2014
_chemical_formula_moiety 'C27 H33 Cl2 I2 N3 O3 Zn2'
_chemical_formula_sum 'C27 H33 Cl2 I2 N3 O3 Zn2'
_chemical_formula_weight 903.00
_chemical_name_systematic
; 
 ? 
;
_space_group_IT_number 9
_symmetry_cell_setting monoclinic
_symmetry_space_group_name_Hall 'C -2yc'
_symmetry_space_group_name_H-M 'C 1 c 1'
_atom_sites_solution_hydrogens geom
_atom_sites_solution_primary direct
_atom_sites_solution_secondary difmap
_audit_creation_method SHELXL-97
_cell_angle_alpha 90.00
_cell_angle_beta 93.866(3)
_cell_angle_gamma 90.00
_cell_formula_units_Z 4
_cell_length_a 15.4126(16)
_cell_length_b 13.5156(16)
_cell_length_c 15.8239(17)
_cell_measurement_reflns_used 3886
_cell_measurement_temperature 291(2)
_cell_measurement_theta_max 24.755
_cell_measurement_theta_min 2.336
_cell_volume 3288.8(6)
_computing_cell_refinement 'Bruker SMART'
_computing_data_collection 'Bruker SMART'
_computing_data_reduction 'Bruker SAINT'
_computing_molecular_graphics 'Bruker SHELXTL'
_computing_publication_material 'Bruker SHELXTL'
_computing_structure_refinement 'Bruker SHELXTL'
_computing_structure_solution 'Bruker SHELXTL'
_diffrn_ambient_temperature 291(2)
_diffrn_measured_fraction_theta_full 1.000
_diffrn_measured_fraction_theta_max 1.000
_diffrn_measurement_device_type 'CCD area detector'
_diffrn_measurement_method 'phi and omega scans'
_diffrn_radiation_monochromator graphite
_diffrn_radiation_source 'fine-focus sealed tube'
_diffrn_radiation_type MoK\a
_diffrn_radiation_wavelength 0.71073
_diffrn_reflns_av_R_equivalents 0.0823
_diffrn_reflns_av_unetI/netI 0.0588
_diffrn_reflns_limit_h_max 18
_diffrn_reflns_limit_h_min -16
_diffrn_reflns_limit_k_max 14
_diffrn_reflns_limit_k_min -16
_diffrn_reflns_limit_l_max 18
_diffrn_reflns_limit_l_min -18
_diffrn_reflns_number 9075
_diffrn_reflns_theta_full 25.00
_diffrn_reflns_theta_max 25.00
_diffrn_reflns_theta_min 2.01
_exptl_absorpt_coefficient_mu 3.530
_exptl_absorpt_correction_T_max 0.7323
_exptl_absorpt_correction_T_min 0.7323
_exptl_absorpt_correction_type multi-scan
_exptl_absorpt_process_details 'SADABS; Bruker, 2000'
_exptl_crystal_colour red
_exptl_crystal_density_diffrn 1.824
_exptl_crystal_density_method 'not measured'
_exptl_crystal_description block
_exptl_crystal_F_000 1760
_exptl_crystal_size_max 0.12
_exptl_crystal_size_mid 0.10
_exptl_crystal_size_min 0.08
_refine_diff_density_max 2.253
_refine_diff_density_min -1.034
_refine_diff_density_rms 0.165
_refine_ls_abs_structure_details 'Flack H D (1983), Acta Cryst. A39, 876-881'
_refine_ls_abs_structure_Flack -0.01(3)
_refine_ls_extinction_method none
_refine_ls_goodness_of_fit_ref 0.995
_refine_ls_hydrogen_treatment constr
_refine_ls_matrix_type full
_refine_ls_number_parameters 353
_refine_ls_number_reflns 4929
_refine_ls_number_restraints 9
_refine_ls_restrained_S_all 1.003
_refine_ls_R_factor_all 0.0660
_refine_ls_R_factor_gt 0.0585
_refine_ls_shift/su_max 0.000
_refine_ls_shift/su_mean 0.000
_refine_ls_structure_factor_coef Fsqd
_refine_ls_weighting_details 'calc w=1/[\s^2^(Fo^2^)+(0.1071P)^2^] where P=(Fo^2^+2Fc^2^)/3'
_refine_ls_weighting_scheme calc
_refine_ls_wR_factor_gt 0.1485
_refine_ls_wR_factor_ref 0.1526
_reflns_number_gt 4188
_reflns_number_total 4929
_reflns_threshold_expression >2sigma(I)
_cod_data_source_file c4dt00605d2.cif
_cod_data_source_block 4a
_cod_depositor_comments 'Adding full bibliography for 7030099--7030105.cif.'
_cod_original_sg_symbol_H-M 'C c'
_cod_database_code 7030102

loop_
_symmetry_equiv_pos_as_xyz
'x, y, z'
'x, -y, z+1/2'
'x+1/2, y+1/2, z'
'x+1/2, -y+1/2, z+1/2'

loop_
_atom_site_label
_atom_site_type_symbol
_atom_site_fract_x
_atom_site_fract_y
_atom_site_fract_z
_atom_site_U_iso_or_equiv
_atom_site_adp_type
_atom_site_occupancy
_atom_site_symmetry_multiplicity
_atom_site_calc_flag
_atom_site_refinement_flags
Zn1 Zn 0.69950(8) -0.06922(9) 0.29362(8) 0.0434(3) Uani 1 1 d .
Zn2 Zn 0.84649(9) -0.14649(10) 0.16710(8) 0.0448(3) Uani 1 1 d .
C1 C 0.7661(6) 0.1301(7) 0.3117(7) 0.033(2) Uani 1 1 d .
C2 C 0.6988(7) 0.1661(8) 0.2522(7) 0.039(2) Uani 1 1 d .
C3 C 0.6886(7) 0.2694(8) 0.2418(7) 0.044(3) Uani 1 1 d .
H3 H 0.6442 0.2933 0.2046 0.052 Uiso 1 1 calc R
C4 C 0.7414(7) 0.3337(8) 0.2841(8) 0.046(3) Uani 1 1 d .
C5 C 0.8144(8) 0.3006(8) 0.3364(7) 0.045(3) Uani 1 1 d .
H5 H 0.8534 0.3454 0.3624 0.054 Uiso 1 1 calc R
C6 C 0.8255(7) 0.2002(7) 0.3476(7) 0.038(2) Uani 1 1 d .
C7 C 0.6445(7) 0.1047(8) 0.1956(7) 0.040(2) Uani 1 1 d .
H7 H 0.6084 0.1366 0.1547 0.048 Uiso 1 1 calc R
C8 C 0.5836(7) -0.0395(9) 0.1311(8) 0.048(3) Uani 1 1 d .
H8A H 0.5284 -0.0531 0.1548 0.057 Uiso 1 1 calc R
H8B H 0.5725 0.0058 0.0841 0.057 Uiso 1 1 calc R
C9 C 0.6182(7) -0.1335(8) 0.0980(7) 0.046(3) Uani 1 1 d .
H9A H 0.5703 -0.1689 0.0689 0.055 Uiso 1 1 calc R
H9B H 0.6390 -0.1737 0.1460 0.055 Uiso 1 1 calc R
C10 C 0.6911(8) -0.1251(9) 0.0382(7) 0.048(3) Uani 1 1 d .
H10A H 0.7075 -0.1908 0.0205 0.057 Uiso 1 1 calc R
H10B H 0.6703 -0.0885 -0.0119 0.057 Uiso 1 1 calc R
C11 C 0.7804(7) 0.0167(8) 0.0574(6) 0.039(2) Uani 1 1 d .
H11 H 0.7462 0.0402 0.0110 0.047 Uiso 1 1 calc R
C12 C 0.8417(7) 0.0864(8) 0.0975(6) 0.040(2) Uani 1 1 d .
C13 C 0.9002(6) 0.0586(8) 0.1673(6) 0.035(2) Uani 1 1 d .
C14 C 0.9454(7) 0.1385(8) 0.2089(6) 0.037(2) Uani 1 1 d .
C15 C 0.9357(7) 0.2336(8) 0.1808(7) 0.040(2) Uani 1 1 d .
H15 H 0.9671 0.2837 0.2092 0.048 Uiso 1 1 calc R
C16 C 0.8810(7) 0.2572(8) 0.1121(7) 0.041(2) Uani 1 1 d .
C17 C 0.8317(7) 0.1814(8) 0.0707(7) 0.040(2) Uani 1 1 d .
H17 H 0.7926 0.1964 0.0252 0.048 Uiso 1 1 calc R
C18 C 1.0014(7) 0.1141(9) 0.2890(7) 0.044(2) Uani 1 1 d .
H18A H 1.0427 0.0629 0.2764 0.053 Uiso 1 1 calc R
H18B H 1.0342 0.1724 0.3073 0.053 Uiso 1 1 calc R
C19 C 0.9016(7) 0.1622(8) 0.4016(7) 0.041(2) Uani 1 1 d .
H19A H 0.8815 0.1379 0.4546 0.049 Uiso 1 1 calc R
H19B H 0.9417 0.2162 0.4146 0.049 Uiso 1 1 calc R
C20 C 1.0006(7) 0.0184(9) 0.4281(8) 0.047(3) Uani 1 1 d .
H20 H 0.9603 0.0049 0.4720 0.056 Uiso 1 1 calc R
C21 C 1.0251(9) -0.0818(9) 0.3927(10) 0.058(3) Uani 1 1 d .
H21A H 1.0667 -0.0732 0.3500 0.070 Uiso 1 1 calc R
H21B H 0.9739 -0.1142 0.3666 0.070 Uiso 1 1 calc R
C22 C 1.0651(10) -0.1453(12) 0.4663(13) 0.078(5) Uani 1 1 d .
H22A H 1.0222 -0.1564 0.5075 0.094 Uiso 1 1 calc R
H22B H 1.0825 -0.2091 0.4450 0.094 Uiso 1 1 calc R
C23 C 1.1448(12) -0.0921(14) 0.5091(13) 0.095(6) Uani 1 1 d .
H23A H 1.1686 -0.1314 0.5564 0.114 Uiso 1 1 calc R
H23B H 1.1893 -0.0857 0.4688 0.114 Uiso 1 1 calc R
C24 C 1.1213(11) 0.0079(13) 0.5399(9) 0.078(4) Uani 1 1 d .
H24A H 1.1737 0.0405 0.5632 0.093 Uiso 1 1 calc R
H24B H 1.0828 0.0002 0.5855 0.093 Uiso 1 1 calc R
C25 C 1.0767(8) 0.0750(9) 0.4714(8) 0.053(3) Uani 1 1 d .
H25A H 1.0560 0.1351 0.4969 0.064 Uiso 1 1 calc R
H25B H 1.1177 0.0933 0.4302 0.064 Uiso 1 1 calc R
C26 C 0.7546(14) -0.2749(12) 0.2902(11) 0.116(6) Uani 1 1 d DU
H26A H 0.7450 -0.3210 0.2436 0.139 Uiso 1 1 calc R
H26B H 0.7042 -0.2743 0.3239 0.139 Uiso 1 1 calc R
C27 C 0.8476(15) -0.2999(18) 0.3498(12) 0.117(6) Uani 1 1 d U
H27A H 0.8964 -0.2942 0.3153 0.175 Uiso 1 1 calc R
H27B H 0.8451 -0.3660 0.3718 0.175 Uiso 1 1 calc R
H27C H 0.8541 -0.2538 0.3958 0.175 Uiso 1 1 calc R
Cl1 Cl 0.7304(3) 0.4618(2) 0.2687(3) 0.0688(9) Uani 1 1 d .
Cl2 Cl 0.8653(2) 0.3783(2) 0.0798(2) 0.0647(9) Uani 1 1 d .
I1 I 0.58529(6) -0.12048(8) 0.39436(5) 0.0723(3) Uani 1 1 d .
I2 I 0.91544(6) -0.29906(7) 0.10721(6) 0.0717(3) Uani 1 1 d .
N1 N 0.6418(5) 0.0102(6) 0.1970(5) 0.0343(18) Uani 1 1 d .
N2 N 0.7675(5) -0.0749(6) 0.0786(6) 0.0379(19) Uani 1 1 d .
N3 N 0.9491(5) 0.0798(6) 0.3592(5) 0.0333(18) Uani 1 1 d .
O1 O 0.7785(4) 0.0377(5) 0.3298(4) 0.0391(16) Uani 1 1 d .
O2 O 0.9139(5) -0.0309(6) 0.1974(5) 0.0461(17) Uani 1 1 d .
O3 O 0.7775(8) -0.1711(6) 0.2597(7) 0.068(3) Uani 1 1 d .
H3A H 0.8177 -0.1533 0.2959 0.103 Uiso 1 1 d RD

loop_
_atom_site_aniso_label
_atom_site_aniso_U_11
_atom_site_aniso_U_22
_atom_site_aniso_U_33
_atom_site_aniso_U_23
_atom_site_aniso_U_13
_atom_site_aniso_U_12
Zn1 0.0518(8) 0.0373(7) 0.0408(7) -0.0013(5) 0.0017(6) -0.0135(5)
Zn2 0.0487(7) 0.0432(7) 0.0425(7) 0.0042(5) 0.0022(6) 0.0016(5)
C1 0.027(5) 0.034(5) 0.039(5) -0.001(4) 0.005(4) -0.003(4)
C2 0.038(6) 0.040(6) 0.039(5) -0.001(4) -0.002(4) -0.006(4)
C3 0.040(6) 0.044(6) 0.046(6) -0.003(5) -0.005(5) 0.002(5)
C4 0.043(6) 0.035(6) 0.060(7) -0.006(5) 0.009(6) -0.004(5)
C5 0.051(7) 0.036(6) 0.049(6) -0.009(5) 0.002(5) -0.021(5)
C6 0.039(5) 0.038(6) 0.036(5) -0.002(4) -0.001(5) -0.004(4)
C7 0.035(6) 0.042(6) 0.043(6) -0.008(5) 0.000(5) 0.001(4)
C8 0.038(6) 0.051(7) 0.052(6) -0.004(5) -0.014(5) -0.005(5)
C9 0.041(6) 0.052(7) 0.044(6) 0.000(5) -0.009(5) -0.020(5)
C10 0.048(7) 0.051(7) 0.043(6) -0.010(5) -0.006(5) -0.008(5)
C11 0.036(5) 0.060(7) 0.021(4) -0.004(4) -0.001(4) -0.002(5)
C12 0.040(6) 0.049(6) 0.031(5) -0.001(4) 0.003(5) -0.007(5)
C13 0.034(5) 0.042(6) 0.029(5) 0.005(4) 0.006(4) -0.002(4)
C14 0.032(5) 0.049(6) 0.028(5) 0.005(4) 0.000(4) -0.002(4)
C15 0.040(6) 0.044(6) 0.038(6) -0.003(4) 0.004(5) -0.012(5)
C16 0.038(5) 0.044(6) 0.042(6) 0.009(5) 0.001(5) -0.008(5)
C17 0.034(5) 0.053(6) 0.034(5) 0.008(5) 0.000(4) -0.005(5)
C18 0.039(6) 0.054(7) 0.038(5) 0.008(5) -0.006(5) -0.010(5)
C19 0.038(6) 0.049(6) 0.034(5) -0.006(4) -0.005(4) -0.015(5)
C20 0.036(6) 0.051(7) 0.052(7) 0.013(5) -0.015(5) 0.000(5)
C21 0.059(8) 0.045(7) 0.071(9) 0.009(6) -0.003(7) 0.000(6)
C22 0.063(9) 0.063(9) 0.105(13) 0.022(8) -0.018(9) 0.011(7)
C23 0.076(11) 0.109(14) 0.093(13) 0.027(11) -0.044(10) 0.012(10)
C24 0.079(10) 0.096(12) 0.053(8) 0.015(8) -0.034(7) -0.001(8)
C25 0.059(7) 0.042(6) 0.055(7) 0.016(5) -0.026(6) -0.004(5)
C26 0.120(12) 0.159(14) 0.069(8) 0.072(9) 0.008(8) -0.007(10)
C27 0.121(12) 0.159(14) 0.071(8) 0.070(9) 0.007(8) -0.006(10)
Cl1 0.087(2) 0.0308(15) 0.088(2) -0.0011(14) -0.002(2) 0.0029(14)
Cl2 0.074(2) 0.0415(17) 0.075(2) 0.0173(15) -0.0202(18) -0.0133(14)
I1 0.0748(6) 0.0904(7) 0.0537(5) -0.0143(5) 0.0186(4) -0.0475(5)
I2 0.0875(7) 0.0687(6) 0.0595(5) 0.0042(4) 0.0100(5) 0.0350(5)
N1 0.022(4) 0.041(5) 0.039(5) -0.010(4) 0.002(3) -0.004(3)
N2 0.036(5) 0.035(5) 0.043(5) -0.006(4) 0.005(4) -0.003(4)
N3 0.041(5) 0.033(4) 0.024(4) 0.001(3) -0.011(3) -0.001(3)
O1 0.039(4) 0.030(4) 0.048(4) 0.001(3) -0.002(3) -0.006(3)
O2 0.052(5) 0.044(4) 0.041(4) 0.004(3) -0.005(3) 0.002(3)
O3 0.100(8) 0.046(5) 0.062(6) 0.005(4) 0.024(5) -0.003(5)

loop_
_atom_type_symbol
_atom_type_description
_atom_type_scat_dispersion_real
_atom_type_scat_dispersion_imag
_atom_type_scat_source
C C 0.0033 0.0016 'International Tables Vol C Tables 4.2.6.8 and 6.1.1.4'
H H 0.0000 0.0000 'International Tables Vol C Tables 4.2.6.8 and 6.1.1.4'
N N 0.0061 0.0033 'International Tables Vol C Tables 4.2.6.8 and 6.1.1.4'
O O 0.0106 0.0060 'International Tables Vol C Tables 4.2.6.8 and 6.1.1.4'
Zn Zn 0.2839 1.4301 'International Tables Vol C Tables 4.2.6.8 and 6.1.1.4'
I I -0.4742 1.8119 'International Tables Vol C Tables 4.2.6.8 and 6.1.1.4'
Cl Cl 0.1484 0.1585 'International Tables Vol C Tables 4.2.6.8 and 6.1.1.4'

loop_
_geom_angle_atom_site_label_1
_geom_angle_atom_site_label_2
_geom_angle_atom_site_label_3
_geom_angle
O3 Zn1 O1 102.9(4)
O3 Zn1 N1 114.8(4)
O1 Zn1 N1 93.6(3)
O3 Zn1 I1 116.7(3)
O1 Zn1 I1 117.5(2)
N1 Zn1 I1 109.3(2)
O3 Zn1 H3A 23.3
O1 Zn1 H3A 82.8
N1 Zn1 H3A 128.5
I1 Zn1 H3A 117.8
O3 Zn2 O2 105.8(4)
O3 Zn2 N2 106.0(4)
O2 Zn2 N2 94.2(3)
O3 Zn2 I2 114.7(3)
O2 Zn2 I2 121.5(2)
N2 Zn2 I2 112.1(2)
O3 Zn2 H3A 23.6
O2 Zn2 H3A 86.6
N2 Zn2 H3A 121.9
I2 Zn2 H3A 116.4
O1 C1 C6 118.6(9)
O1 C1 C2 124.1(9)
C6 C1 C2 117.2(9)
C3 C2 C1 118.7(9)
C3 C2 C7 116.1(10)
C1 C2 C7 125.0(10)
C4 C3 C2 121.6(11)
C4 C3 H3 119.2
C2 C3 H3 119.2
C3 C4 C5 121.1(10)
C3 C4 Cl1 121.4(10)
C5 C4 Cl1 117.1(8)
C6 C5 C4 118.1(9)
C6 C5 H5 120.9
C4 C5 H5 120.9
C5 C6 C1 122.6(10)
C5 C6 C19 119.9(9)
C1 C6 C19 117.5(9)
N1 C7 C2 125.5(10)
N1 C7 H7 117.3
C2 C7 H7 117.3
C9 C8 N1 114.8(9)
C9 C8 H8A 108.6
N1 C8 H8A 108.6
C9 C8 H8B 108.6
N1 C8 H8B 108.6
H8A C8 H8B 107.6
C8 C9 C10 116.9(10)
C8 C9 H9A 108.1
C10 C9 H9A 108.1
C8 C9 H9B 108.1
C10 C9 H9B 108.1
H9A C9 H9B 107.3
N2 C10 C9 111.6(9)
N2 C10 H10A 109.3
C9 C10 H10A 109.3
N2 C10 H10B 109.3
C9 C10 H10B 109.3
H10A C10 H10B 108.0
N2 C11 C12 127.7(10)
N2 C11 H11 116.2
C12 C11 H11 116.2
C17 C12 C13 122.9(10)
C17 C12 C11 114.9(10)
C13 C12 C11 121.8(10)
O2 C13 C14 118.0(9)
O2 C13 C12 127.0(10)
C14 C13 C12 115.0(9)
C15 C14 C13 121.7(9)
C15 C14 C18 121.3(10)
C13 C14 C18 117.0(9)
C14 C15 C16 121.7(10)
C14 C15 H15 119.1
C16 C15 H15 119.1
C15 C16 C17 118.9(10)
C15 C16 Cl2 121.5(9)
C17 C16 Cl2 119.4(9)
C12 C17 C16 119.7(10)
C12 C17 H17 120.1
C16 C17 H17 120.1
N3 C18 C14 112.5(8)
N3 C18 H18A 109.1
C14 C18 H18A 109.1
N3 C18 H18B 109.1
C14 C18 H18B 109.1
H18A C18 H18B 107.8
C6 C19 N3 112.6(8)
C6 C19 H19A 109.1
N3 C19 H19A 109.1
C6 C19 H19B 109.1
N3 C19 H19B 109.1
H19A C19 H19B 107.8
C21 C20 C25 114.2(10)
C21 C20 N3 110.3(10)
C25 C20 N3 113.0(9)
C21 C20 H20 106.3
C25 C20 H20 106.3
N3 C20 H20 106.3
C20 C21 C22 108.2(13)
C20 C21 H21A 110.1
C22 C21 H21A 110.1
C20 C21 H21B 110.1
C22 C21 H21B 110.1
H21A C21 H21B 108.4
C23 C22 C21 109.8(13)
C23 C22 H22A 109.7
C21 C22 H22A 109.7
C23 C22 H22B 109.7
C21 C22 H22B 109.7
H22A C22 H22B 108.2
C24 C23 C22 111.3(14)
C24 C23 H23A 109.4
C22 C23 H23A 109.4
C24 C23 H23B 109.4
C22 C23 H23B 109.4
H23A C23 H23B 108.0
C23 C24 C25 114.2(13)
C23 C24 H24A 108.7
C25 C24 H24A 108.7
C23 C24 H24B 108.7
C25 C24 H24B 108.7
H24A C24 H24B 107.6
C20 C25 C24 108.3(10)
C20 C25 H25A 110.0
C24 C25 H25A 110.0
C20 C25 H25B 110.0
C24 C25 H25B 110.0
H25A C25 H25B 108.4
O3 C26 C27 98.8(11)
O3 C26 H26A 112.0
C27 C26 H26A 112.0
O3 C26 H26B 112.0
C27 C26 H26B 112.0
H26A C26 H26B 109.7
C26 C27 H27A 109.5
C26 C27 H27B 109.5
H27A C27 H27B 109.5
C26 C27 H27C 109.5
H27A C27 H27C 109.5
H27B C27 H27C 109.5
C7 N1 C8 117.2(9)
C7 N1 Zn1 122.0(7)
C8 N1 Zn1 120.2(7)
C11 N2 C10 117.3(9)
C11 N2 Zn2 122.3(7)
C10 N2 Zn2 120.3(7)
C18 N3 C19 113.9(8)
C18 N3 C20 114.5(8)
C19 N3 C20 108.9(8)
C1 O1 Zn1 124.8(6)
C13 O2 Zn2 126.0(7)
C26 O3 Zn2 123.9(10)
C26 O3 Zn1 113.9(11)
Zn2 O3 Zn1 118.8(4)
C26 O3 H3A 102.7
Zn2 O3 H3A 92.9
Zn1 O3 H3A 92.9

loop_
_geom_bond_atom_site_label_1
_geom_bond_atom_site_label_2
_geom_bond_distance
Zn1 O3 1.928(10)
Zn1 O1 1.950(7)
Zn1 N1 2.024(9)
Zn1 I1 2.5491(14)
Zn1 H3A 2.1463
Zn2 O3 1.897(9)
Zn2 O2 1.919(8)
Zn2 N2 2.037(9)
Zn2 I2 2.5329(16)
Zn2 H3A 2.1173
C1 O1 1.293(12)
C1 C6 1.410(14)
C1 C2 1.438(15)
C2 C3 1.413(15)
C2 C7 1.446(15)
C3 C4 1.339(17)
C3 H3 0.9300
C4 C5 1.423(17)
C4 Cl1 1.754(12)
C5 C6 1.377(15)
C5 H5 0.9300
C6 C19 1.495(15)
C7 N1 1.278(13)
C7 H7 0.9300
C8 C9 1.486(17)
C8 N1 1.489(13)
C8 H8A 0.9700
C8 H8B 0.9700
C9 C10 1.521(17)
C9 H9A 0.9700
C9 H9B 0.9700
C10 N2 1.468(14)
C10 H10A 0.9700
C10 H10B 0.9700
C11 N2 1.301(14)
C11 C12 1.451(15)
C11 H11 0.9300
C12 C17 1.358(16)
C12 C13 1.427(15)
C13 O2 1.313(13)
C13 C14 1.422(15)
C14 C15 1.364(15)
C14 C18 1.521(14)
C15 C16 1.368(16)
C15 H15 0.9300
C16 C17 1.410(15)
C16 Cl2 1.727(11)
C17 H17 0.9300
C18 N3 1.490(14)
C18 H18A 0.9700
C18 H18B 0.9700
C19 N3 1.513(14)
C19 H19A 0.9700
C19 H19B 0.9700
C20 C21 1.523(18)
C20 C25 1.524(16)
C20 N3 1.546(13)
C20 H20 0.9800
C21 C22 1.54(2)
C21 H21A 0.9700
C21 H21B 0.9700
C22 C23 1.54(2)
C22 H22A 0.9700
C22 H22B 0.9700
C23 C24 1.49(3)
C23 H23A 0.9700
C23 H23B 0.9700
C24 C25 1.540(17)
C24 H24A 0.9700
C24 H24B 0.9700
C25 H25A 0.9700
C25 H25B 0.9700
C26 O3 1.533(12)
C26 C27 1.70(3)
C26 H26A 0.9700
C26 H26B 0.9700
C27 H27A 0.9600
C27 H27B 0.9600
C27 H27C 0.9600
O3 H3A 0.8500
